data_2237658
loop_
_publ_author_name
'Swaminathan, K.'
'Sethusankar, K.'
'Devaraj, Anthonisamy'
'Bakthadoss, Manickam'

_publ_section_title
;
 Methyl (2<i>Z</i>)-2-bromomethyl-3-(2,4-dichlorophenyl)prop-2-enoate
;
_journal_coeditor_code LD2096
_journal_issue 4
_journal_name_full 'Acta Crystallographica Section E'
_journal_page_first o572
_journal_paper_doi 10.1107/S1600536813007368
_journal_volume 69
_journal_year 2013
_chemical_formula_iupac 'C11 H9 Br Cl2 O2'
_chemical_formula_moiety 'C11 H9 Br Cl2 O2'
_chemical_formula_sum 'C11 H9 Br Cl2 O2'
_chemical_formula_weight 323.99
_chemical_name_systematic
;
Methyl (2<i>Z</i>)-2-bromomethyl-3-(2,4-dichlorophenyl)prop-2-enoate
;
_space_group_IT_number 2
_symmetry_cell_setting triclinic
_symmetry_space_group_name_Hall '-P 1'
_symmetry_space_group_name_H-M 'P -1'
_atom_sites_solution_hydrogens geom
_atom_sites_solution_primary direct
_atom_sites_solution_secondary difmap
_audit_creation_method SHELXL-97
_cell_angle_alpha 78.374(2)
_cell_angle_beta 86.599(2)
_cell_angle_gamma 73.528(2)
_cell_formula_units_Z 2
_cell_length_a 7.9174(3)
_cell_length_b 8.8032(3)
_cell_length_c 9.3585(3)
_cell_measurement_reflns_used 3748
_cell_measurement_temperature 293(2)
_cell_measurement_theta_max 30.62
_cell_measurement_theta_min 2.22
_cell_volume 612.67(4)
_computing_cell_refinement 'SAINT (Bruker, 2008)'
_computing_data_collection 'APEX2 (Bruker, 2008)'
_computing_data_reduction 'SAINT (Bruker, 2008)'
_computing_molecular_graphics
;
ORTEP-3 for Windows (Farrugia, 2012)
and <i>Mercury</i> (Macrae <i>et al.</i>, 2008)
;
_computing_publication_material 'SHELXL97 (Sheldrick, 2008) and PLATON (Spek, 2009)'
_computing_structure_refinement 'SHELXL97 (Sheldrick, 2008)'
_computing_structure_solution 'SHELXS97 (Sheldrick, 2008)'
_diffrn_ambient_temperature 293(2)
_diffrn_measured_fraction_theta_full 0.988
_diffrn_measured_fraction_theta_max 0.988
_diffrn_measurement_device_type 'Bruker Kappa APEXII CCD'
_diffrn_measurement_method '\w and \f'
_diffrn_radiation_monochromator graphite
_diffrn_radiation_source 'fine-focus sealed tube'
_diffrn_radiation_type MoK\a
_diffrn_radiation_wavelength 0.71073
_diffrn_reflns_av_R_equivalents 0.0329
_diffrn_reflns_av_sigmaI/netI 0.0378
_diffrn_reflns_limit_h_max 11
_diffrn_reflns_limit_h_min -11
_diffrn_reflns_limit_k_max 12
_diffrn_reflns_limit_k_min -12
_diffrn_reflns_limit_l_max 13
_diffrn_reflns_limit_l_min -13
_diffrn_reflns_number 16418
_diffrn_reflns_theta_full 30.62
_diffrn_reflns_theta_max 30.62
_diffrn_reflns_theta_min 2.22
_exptl_absorpt_coefficient_mu 3.771
_exptl_absorpt_correction_T_max 0.470
_exptl_absorpt_correction_T_min 0.405
_exptl_absorpt_correction_type multi-scan
_exptl_absorpt_process_details '(SADABS; Bruker, 2008)'
_exptl_crystal_colour yellow
_exptl_crystal_density_diffrn 1.756
_exptl_crystal_density_method 'not measured'
_exptl_crystal_description block
_exptl_crystal_F_000 320
_exptl_crystal_size_max 0.25
_exptl_crystal_size_mid 0.25
_exptl_crystal_size_min 0.20
_refine_diff_density_max 0.589
_refine_diff_density_min -0.285
_refine_ls_extinction_method none
_refine_ls_goodness_of_fit_ref 1.002
_refine_ls_hydrogen_treatment constr
_refine_ls_matrix_type full
_refine_ls_number_parameters 146
_refine_ls_number_reflns 3748
_refine_ls_number_restraints 0
_refine_ls_restrained_S_all 1.002
_refine_ls_R_factor_all 0.0837
_refine_ls_R_factor_gt 0.0374
_refine_ls_shift/su_max 0.005
_refine_ls_shift/su_mean 0.001
_refine_ls_structure_factor_coef Fsqd
_refine_ls_weighting_details 'calc w=1/[\s^2^(Fo^2^)+(0.0538P)^2^+0.0238P] where P=(Fo^2^+2Fc^2^)/3'
_refine_ls_weighting_scheme calc
_refine_ls_wR_factor_gt 0.0865
_refine_ls_wR_factor_ref 0.1015
_reflns_number_gt 2262
_reflns_number_total 3748
_reflns_threshold_expression I>2sigma(I)
_cod_data_source_file ld2096.cif
_cod_data_source_block I
_cod_database_code 2237658
_cod_database_fobs_code 2237658

loop_
_symmetry_equiv_pos_as_xyz
'x, y, z'
'-x, -y, -z'

loop_
_atom_site_type_symbol
_atom_site_label
_atom_site_fract_x
_atom_site_fract_y
_atom_site_fract_z
_atom_site_U_iso_or_equiv
_atom_site_adp_type
_atom_site_calc_flag
_atom_site_refinement_flags
_atom_site_occupancy
_atom_site_symmetry_multiplicity
C C1 0.2787(3) 0.5411(3) -0.0226(3) 0.0472(6) Uani d . 1 1
H H1 0.2484 0.5224 0.0756 0.057 Uiso calc R 1 1
C C2 0.3057(3) 0.4177(3) -0.0979(3) 0.0485(6) Uani d . 1 1
H H2 0.2935 0.3175 -0.0513 0.058 Uiso calc R 1 1
C C3 0.3509(3) 0.4437(3) -0.2424(3) 0.0456(6) Uani d . 1 1
C C4 0.3696(3) 0.5905(3) -0.3132(3) 0.0449(5) Uani d . 1 1
H H4 0.4001 0.6071 -0.4115 0.054 Uiso calc R 1 1
C C5 0.3424(3) 0.7123(3) -0.2360(2) 0.0409(5) Uani d . 1 1
C C6 0.2948(3) 0.6937(3) -0.0878(2) 0.0402(5) Uani d . 1 1
C C7 0.2786(3) 0.8231(3) -0.0076(2) 0.0424(5) Uani d . 1 1
H H7 0.3505 0.8903 -0.0403 0.051 Uiso calc R 1 1
C C8 0.1750(3) 0.8592(3) 0.1064(2) 0.0416(5) Uani d . 1 1
C C9 0.1931(3) 0.9985(3) 0.1650(3) 0.0457(6) Uani d . 1 1
C C10 0.1030(4) 1.1546(4) 0.3480(3) 0.0701(9) Uani d . 1 1
H H10A 0.2227 1.1438 0.3718 0.105 Uiso calc R 1 1
H H10B 0.0324 1.1564 0.4349 0.105 Uiso calc R 1 1
H H10C 0.0585 1.2534 0.2792 0.105 Uiso calc R 1 1
C C11 0.0395(3) 0.7785(3) 0.1709(3) 0.0468(6) Uani d . 1 1
H H11A 0.0034 0.7295 0.0983 0.056 Uiso calc R 1 1
H H11B -0.0630 0.8590 0.1971 0.056 Uiso calc R 1 1
O O1 0.2835(3) 1.0836(2) 0.1128(2) 0.0692(6) Uani d . 1 1
O O2 0.0964(3) 1.0191(2) 0.2845(2) 0.0595(5) Uani d . 1 1
Cl Cl1 0.38993(11) 0.28780(9) -0.33786(9) 0.0670(2) Uani d . 1 1
Cl Cl2 0.36663(10) 0.89643(7) -0.32891(7) 0.05947(19) Uani d . 1 1
Br Br1 0.12451(4) 0.61222(3) 0.34428(3) 0.06038(13) Uani d . 1 1

loop_
_atom_site_aniso_label
_atom_site_aniso_U_11
_atom_site_aniso_U_22
_atom_site_aniso_U_33
_atom_site_aniso_U_12
_atom_site_aniso_U_13
_atom_site_aniso_U_23
C1 0.0551(14) 0.0448(14) 0.0415(13) -0.0184(12) 0.0036(11) -0.0025(11)
C2 0.0534(14) 0.0381(12) 0.0556(15) -0.0199(11) 0.0025(11) -0.0029(11)
C3 0.0462(13) 0.0407(13) 0.0532(14) -0.0157(11) 0.0046(11) -0.0124(11)
C4 0.0493(13) 0.0464(14) 0.0414(12) -0.0179(11) 0.0048(10) -0.0085(11)
C5 0.0454(12) 0.0358(12) 0.0416(12) -0.0158(10) 0.0019(10) -0.0019(10)
C6 0.0416(12) 0.0376(12) 0.0413(12) -0.0122(10) 0.0002(9) -0.0059(10)
C7 0.0494(13) 0.0381(12) 0.0404(12) -0.0159(10) -0.0009(10) -0.0036(10)
C8 0.0465(12) 0.0391(12) 0.0363(12) -0.0106(10) -0.0047(10) -0.0009(10)
C9 0.0576(14) 0.0415(13) 0.0359(12) -0.0124(11) -0.0025(10) -0.0038(10)
C10 0.079(2) 0.0678(19) 0.072(2) -0.0185(16) 0.0056(16) -0.0375(17)
C11 0.0469(13) 0.0488(14) 0.0442(13) -0.0151(11) -0.0003(10) -0.0054(11)
O1 0.1119(17) 0.0591(12) 0.0510(11) -0.0479(12) 0.0175(11) -0.0140(9)
O2 0.0707(12) 0.0581(12) 0.0577(12) -0.0226(10) 0.0141(9) -0.0268(10)
Cl1 0.0846(5) 0.0527(4) 0.0762(5) -0.0307(4) 0.0176(4) -0.0297(4)
Cl2 0.0858(5) 0.0439(3) 0.0512(4) -0.0290(3) 0.0154(3) -0.0039(3)
Br1 0.0792(2) 0.0610(2) 0.04088(16) -0.02708(15) 0.00521(12) -0.00037(12)

loop_
_atom_type_symbol
_atom_type_description
_atom_type_scat_dispersion_real
_atom_type_scat_dispersion_imag
_atom_type_scat_source
C C 0.0033 0.0016 'International Tables Vol C Tables 4.2.6.8 and 6.1.1.4'
H H 0.0000 0.0000 'International Tables Vol C Tables 4.2.6.8 and 6.1.1.4'
O O 0.0106 0.0060 'International Tables Vol C Tables 4.2.6.8 and 6.1.1.4'
Cl Cl 0.1484 0.1585 'International Tables Vol C Tables 4.2.6.8 and 6.1.1.4'
Br Br -0.2901 2.4595 'International Tables Vol C Tables 4.2.6.8 and 6.1.1.4'

loop_
_geom_angle_atom_site_label_1
_geom_angle_atom_site_label_2
_geom_angle_atom_site_label_3
_geom_angle
C2 C1 C6 122.5(2)
C2 C1 H1 118.7
C6 C1 H1 118.7
C3 C2 C1 119.2(2)
C3 C2 H2 120.4
C1 C2 H2 120.4
C2 C3 C4 121.3(2)
C2 C3 Cl1 119.7(2)
C4 C3 Cl1 118.97(19)
C5 C4 C3 118.6(2)
C5 C4 H4 120.7
C3 C4 H4 120.7
C4 C5 C6 122.9(2)
C4 C5 Cl2 117.39(18)
C6 C5 Cl2 119.75(18)
C1 C6 C5 115.5(2)
C1 C6 C7 123.4(2)
C5 C6 C7 120.9(2)
C8 C7 C6 129.4(2)
C8 C7 H7 115.3
C6 C7 H7 115.3
C7 C8 C11 125.5(2)
C7 C8 C9 115.8(2)
C11 C8 C9 118.6(2)
O1 C9 O2 122.9(2)
O1 C9 C8 124.8(2)
O2 C9 C8 112.3(2)
O2 C10 H10A 109.5
O2 C10 H10B 109.5
H10A C10 H10B 109.5
O2 C10 H10C 109.5
H10A C10 H10C 109.5
H10B C10 H10C 109.5
C8 C11 Br1 112.60(15)
C8 C11 H11A 109.1
Br1 C11 H11A 109.1
C8 C11 H11B 109.1
Br1 C11 H11B 109.1
H11A C11 H11B 107.8
C9 O2 C10 116.2(2)

loop_
_geom_bond_atom_site_label_1
_geom_bond_atom_site_label_2
_geom_bond_distance
C1 C2 1.371(4)
C1 C6 1.397(3)
C1 H1 0.9300
C2 C3 1.369(4)
C2 H2 0.9300
C3 C4 1.372(3)
C3 Cl1 1.731(3)
C4 C5 1.372(3)
C4 H4 0.9300
C5 C6 1.404(3)
C5 Cl2 1.735(2)
C6 C7 1.459(3)
C7 C8 1.340(3)
C7 H7 0.9300
C8 C11 1.484(3)
C8 C9 1.485(3)
C9 O1 1.195(3)
C9 O2 1.331(3)
C10 O2 1.451(3)
C10 H10A 0.9600
C10 H10B 0.9600
C10 H10C 0.9600
C11 Br1 1.961(2)
C11 H11A 0.9700
C11 H11B 0.9700

loop_
_geom_hbond_atom_site_label_D
_geom_hbond_atom_site_label_H
_geom_hbond_atom_site_label_A
_geom_hbond_site_symmetry_A
_geom_hbond_distance_DH
_geom_hbond_distance_HA
_geom_hbond_distance_DA
_geom_hbond_angle_DHA
C2 H2 O1 1_545 0.93 2.33 3.238(3) 167

loop_
_geom_torsion_atom_site_label_1
_geom_torsion_atom_site_label_2
_geom_torsion_atom_site_label_3
_geom_torsion_atom_site_label_4
_geom_torsion
C6 C1 C2 C3 0.2(4)
C1 C2 C3 C4 0.0(4)
C1 C2 C3 Cl1 178.65(19)
C2 C3 C4 C5 0.1(4)
Cl1 C3 C4 C5 -178.53(18)
C3 C4 C5 C6 -0.5(4)
C3 C4 C5 Cl2 -179.85(18)
C2 C1 C6 C5 -0.5(4)
C2 C1 C6 C7 -175.6(2)
C4 C5 C6 C1 0.7(3)
Cl2 C5 C6 C1 -179.97(18)
C4 C5 C6 C7 175.9(2)
Cl2 C5 C6 C7 -4.7(3)
C1 C6 C7 C8 -34.5(4)
C5 C6 C7 C8 150.7(2)
C6 C7 C8 C11 -5.0(4)
C6 C7 C8 C9 178.8(2)
C7 C8 C9 O1 4.7(4)
C11 C8 C9 O1 -171.8(2)
C7 C8 C9 O2 -175.2(2)
C11 C8 C9 O2 8.4(3)
C7 C8 C11 Br1 98.2(2)
C9 C8 C11 Br1 -85.7(2)
O1 C9 O2 C10 1.3(4)
C8 C9 O2 C10 -178.8(2)

loop_
_cod_related_entry_id
_cod_related_entry_database
_cod_related_entry_code
1 ChemSpider 30658385
